data_7238056
loop_
_publ_author_name
'Muthukumar, Venkatesan'
'Munusamy, Sathishkumar'
'Thirumoorthy, Krishnan'
'Sawminathan, Sathish'
'KulathuIyer, Sathiyanarayanan'

_publ_section_title
;
 Fused pyrazole-phenanthridine based dyads: synthesis, photo-physical and
 theoretical studies, and live cell pH imaging
;
_journal_issue 66
_journal_name_full 'RSC Advances'
_journal_page_first 38687
_journal_paper_doi 10.1039/C9RA07860F
_journal_volume 9
_journal_year 2019
_chemical_formula_sum 'C40 H35 N3 O2'
_chemical_formula_weight 589.71
_space_group_crystal_system triclinic
_space_group_IT_number 2
_space_group_name_Hall '-P 1'
_space_group_name_H-M_alt 'P -1'
_atom_sites_solution_hydrogens geom
_audit_creation_method SHELXL-2014/7
_audit_update_record
;
2017-07-12 deposited with the CCDC.	2019-11-14 downloaded from the CCDC.
;
_cell_angle_alpha 105.918(2)
_cell_angle_beta 94.241(2)
_cell_angle_gamma 92.164(2)
_cell_formula_units_Z 2
_cell_length_a 10.9812(6)
_cell_length_b 11.0146(6)
_cell_length_c 13.6821(8)
_cell_measurement_reflns_used 9888
_cell_measurement_temperature 296(2)
_cell_measurement_theta_max 28.82
_cell_measurement_theta_min 2.53
_cell_volume 1584.17(15)
_computing_cell_refinement 'APEXII/SAINT (Bruker, 2012)'
_computing_data_collection 'APEXII (Bruker, 2012)'
_computing_data_reduction 'SAINT/XPREP (Bruker, 2012)'
_computing_molecular_graphics 'ORTEP3 (Farrugia, 1997) '
_computing_publication_material 'SHELXL-2014/7 (Sheldrick, 2014)'
_computing_structure_refinement 'SHELXL-2014/7 (Sheldrick, 2014)'
_computing_structure_solution 'SHELXL-2014/7 (Sheldrick, 2014)'
_diffrn_ambient_temperature 296(2)
_diffrn_measured_fraction_theta_full 0.999
_diffrn_measured_fraction_theta_max 1.000
_diffrn_measurement_device_type 'Bruker kappa apex2 CCD Diffractometer'
_diffrn_measurement_method '\w and \f scan'
_diffrn_radiation_type MoK\a
_diffrn_radiation_wavelength 0.71073
_diffrn_reflns_av_R_equivalents 0.0322
_diffrn_reflns_av_unetI/netI 0.0290
_diffrn_reflns_Laue_measured_fraction_full 0.999
_diffrn_reflns_Laue_measured_fraction_max 1.000
_diffrn_reflns_limit_h_max 13
_diffrn_reflns_limit_h_min -13
_diffrn_reflns_limit_k_max 13
_diffrn_reflns_limit_k_min -13
_diffrn_reflns_limit_l_max 16
_diffrn_reflns_limit_l_min -16
_diffrn_reflns_number 31494
_diffrn_reflns_point_group_measured_fraction_full 0.999
_diffrn_reflns_point_group_measured_fraction_max 1.000
_diffrn_reflns_theta_full 25.242
_diffrn_reflns_theta_max 25.997
_diffrn_reflns_theta_min 1.554
_exptl_absorpt_coefficient_mu 0.076
_exptl_absorpt_correction_T_max 0.981
_exptl_absorpt_correction_T_min 0.952
_exptl_absorpt_correction_type multi-scan
_exptl_absorpt_process_details 'SADABS (Bruker, 2012)'
_exptl_crystal_colour yellow
_exptl_crystal_density_diffrn 1.236
_exptl_crystal_description block
_exptl_crystal_F_000 624
_exptl_crystal_size_max 0.300
_exptl_crystal_size_mid 0.300
_exptl_crystal_size_min 0.250
_refine_diff_density_max 0.267
_refine_diff_density_min -0.240
_refine_diff_density_rms 0.072
_refine_ls_extinction_method none
_refine_ls_goodness_of_fit_ref 1.068
_refine_ls_hydrogen_treatment constr
_refine_ls_matrix_type full
_refine_ls_number_parameters 409
_refine_ls_number_reflns 6234
_refine_ls_number_restraints 0
_refine_ls_restrained_S_all 1.068
_refine_ls_R_factor_all 0.0771
_refine_ls_R_factor_gt 0.0476
_refine_ls_shift/su_max 0.000
_refine_ls_shift/su_mean 0.000
_refine_ls_structure_factor_coef Fsqd
_refine_ls_weighting_details 'w=1/[\s^2^(Fo^2^)+(0.0693P)^2^+0.5358P] where P=(Fo^2^+2Fc^2^)/3'
_refine_ls_weighting_scheme calc
_refine_ls_wR_factor_gt 0.1204
_refine_ls_wR_factor_ref 0.1481
_reflns_Friedel_coverage 0.000
_reflns_number_gt 4500
_reflns_number_total 6234
_reflns_threshold_expression 'I > 2\s(I)'
_cod_data_source_file c9ra07860f2.cif
_cod_data_source_block shelx
_cod_database_code 7238056
_shelx_shelxl_version_number 2014/7
_shelx_space_group_comment
;
The symmetry employed for this shelxl refinement is uniquely defined
by the following loop, which should always be used as a source of
symmetry information in preference to the above space-group names.
They are only intended as comments.
;
_shelx_estimated_absorpt_t_min 0.977
_shelx_estimated_absorpt_t_max 0.981

loop_
_space_group_symop_operation_xyz
'x, y, z'
'-x, -y, -z'

loop_
_atom_site_label
_atom_site_type_symbol
_atom_site_fract_x
_atom_site_fract_y
_atom_site_fract_z
_atom_site_U_iso_or_equiv
_atom_site_adp_type
_atom_site_occupancy
_atom_site_site_symmetry_order
_atom_site_calc_flag
_atom_site_refinement_flags_posn
_atom_site_refinement_flags_adp
C1 C 0.33219(15) 0.03516(16) 0.60670(13) 0.0314(4) Uani 1 1 d . .
C2 C 0.43768(18) -0.0193(2) 0.65217(14) 0.0437(5) Uani 1 1 d . .
H2A H 0.5007 -0.0363 0.6050 0.052 Uiso 1 1 calc R U
H2B H 0.4106 -0.0986 0.6638 0.052 Uiso 1 1 calc R U
C3 C 0.48984(18) 0.0715(2) 0.75197(15) 0.0495(5) Uani 1 1 d . .
H3A H 0.5539 0.0326 0.7833 0.059 Uiso 1 1 calc R U
H3B H 0.5253 0.1474 0.7396 0.059 Uiso 1 1 calc R U
C4 C 0.39008(18) 0.1055(2) 0.82222(14) 0.0418(5) Uani 1 1 d . .
C5 C 0.4075(2) 0.1087(2) 0.92419(16) 0.0584(6) Uani 1 1 d . .
H5 H 0.4842 0.0949 0.9514 0.070 Uiso 1 1 calc R U
C6 C 0.3122(2) 0.1321(3) 0.98583(17) 0.0672(7) Uani 1 1 d . .
H6 H 0.3249 0.1352 1.0545 0.081 Uiso 1 1 calc R U
C7 C 0.1995(2) 0.1507(2) 0.94557(16) 0.0603(6) Uani 1 1 d . .
H7 H 0.1348 0.1647 0.9867 0.072 Uiso 1 1 calc R U
C8 C 0.18046(19) 0.1490(2) 0.84451(14) 0.0450(5) Uani 1 1 d . .
H8 H 0.1030 0.1617 0.8181 0.054 Uiso 1 1 calc R U
C9 C 0.27583(16) 0.12857(17) 0.78148(13) 0.0352(4) Uani 1 1 d . .
C10 C 0.25780(15) 0.11637(16) 0.67050(12) 0.0296(4) Uani 1 1 d . .
C11 C 0.16877(15) 0.17536(16) 0.62480(13) 0.0297(4) Uani 1 1 d . .
C12 C 0.09975(18) 0.28328(18) 0.68371(14) 0.0408(5) Uani 1 1 d . .
H12A H 0.1462 0.3252 0.7481 0.049 Uiso 1 1 calc R U
H12B H 0.0218 0.2510 0.6984 0.049 Uiso 1 1 calc R U
C13 C 0.07849(19) 0.37721(18) 0.62217(15) 0.0450(5) Uani 1 1 d . .
H13A H 0.0329 0.4459 0.6598 0.054 Uiso 1 1 calc R U
H13B H 0.1563 0.4125 0.6101 0.054 Uiso 1 1 calc R U
C14 C 0.00815(16) 0.31109(17) 0.52238(15) 0.0371(4) Uani 1 1 d . .
C15 C -0.08720(18) 0.36394(19) 0.48053(17) 0.0469(5) Uani 1 1 d . .
H15 H -0.1083 0.4449 0.5140 0.056 Uiso 1 1 calc R U
C16 C -0.15157(19) 0.2986(2) 0.38999(18) 0.0518(6) Uani 1 1 d . .
H16 H -0.2141 0.3362 0.3615 0.062 Uiso 1 1 calc R U
C17 C -0.12301(18) 0.1777(2) 0.34190(16) 0.0449(5) Uani 1 1 d . .
H17 H -0.1676 0.1325 0.2816 0.054 Uiso 1 1 calc R U
C18 C -0.02834(16) 0.12308(18) 0.38293(14) 0.0361(4) Uani 1 1 d . .
H18 H -0.0108 0.0404 0.3508 0.043 Uiso 1 1 calc R U
C19 C 0.04107(15) 0.19008(16) 0.47154(13) 0.0310(4) Uani 1 1 d . .
C20 C 0.14604(15) 0.13805(15) 0.51817(12) 0.0278(4) Uani 1 1 d . .
C21 C 0.22417(15) 0.05413(15) 0.46198(12) 0.0279(4) Uani 1 1 d . .
C22 C 0.21611(15) 0.01502(16) 0.34900(12) 0.0296(4) Uani 1 1 d . .
C23 C 0.20233(16) -0.10595(16) 0.28792(13) 0.0319(4) Uani 1 1 d . .
H23 H 0.2001 -0.1788 0.3097 0.038 Uiso 1 1 calc R U
C24 C 0.21765(15) 0.09087(16) 0.28047(13) 0.0301(4) Uani 1 1 d . .
C25 C 0.23698(16) 0.22859(16) 0.30216(13) 0.0325(4) Uani 1 1 d . .
C26 C 0.31213(18) 0.29930(17) 0.38512(14) 0.0399(4) Uani 1 1 d . .
H26 H 0.3481 0.2592 0.4306 0.048 Uiso 1 1 calc R U
C27 C 0.33540(19) 0.42806(18) 0.40256(16) 0.0453(5) Uani 1 1 d . .
H27 H 0.3857 0.4737 0.4595 0.054 Uiso 1 1 calc R U
C28 C 0.28400(19) 0.48843(17) 0.33559(15) 0.0427(5) Uani 1 1 d . .
C29 C 0.2064(2) 0.41956(19) 0.25327(16) 0.0498(5) Uani 1 1 d . .
H29 H 0.1695 0.4601 0.2085 0.060 Uiso 1 1 calc R U
C30 C 0.18315(19) 0.29206(18) 0.23711(14) 0.0420(5) Uani 1 1 d . .
H30 H 0.1304 0.2473 0.1815 0.050 Uiso 1 1 calc R U
C31 C 0.3887(3) 0.6872(2) 0.4239(2) 0.0657(7) Uani 1 1 d . .
H31A H 0.3632 0.6827 0.4885 0.099 Uiso 1 1 calc R U
H31B H 0.3925 0.7738 0.4220 0.099 Uiso 1 1 calc R U
H31C H 0.4680 0.6542 0.4151 0.099 Uiso 1 1 calc R U
C32 C 0.17579(17) -0.20253(18) 0.09933(14) 0.0390(4) Uani 1 1 d . .
C33 C 0.1483(2) -0.1789(2) 0.00706(15) 0.0544(6) Uani 1 1 d . .
H33 H 0.1417 -0.0962 0.0036 0.065 Uiso 1 1 calc R U
C34 C 0.1304(3) -0.2785(3) -0.08066(17) 0.0695(7) Uani 1 1 d . .
H34 H 0.1123 -0.2626 -0.1433 0.083 Uiso 1 1 calc R U
C35 C 0.1392(3) -0.3993(3) -0.0760(2) 0.0850(9) Uani 1 1 d . .
H35 H 0.1256 -0.4661 -0.1351 0.102 Uiso 1 1 calc R U
C36 C 0.1679(4) -0.4223(3) 0.0153(2) 0.1039(12) Uani 1 1 d . .
H36 H 0.1747 -0.5052 0.0183 0.125 Uiso 1 1 calc R U
C37 C 0.1872(3) -0.3241(2) 0.10373(19) 0.0774(9) Uani 1 1 d . .
H37 H 0.2077 -0.3406 0.1658 0.093 Uiso 1 1 calc R U
N1 N 0.31691(13) 0.00586(13) 0.50531(10) 0.0314(3) Uani 1 1 d . .
N2 N 0.19249(13) -0.10139(13) 0.19000(10) 0.0329(3) Uani 1 1 d . .
N3 N 0.20279(14) 0.01971(14) 0.18430(11) 0.0349(4) Uani 1 1 d . .
O1 O 0.30268(16) 0.61432(13) 0.34364(12) 0.0602(4) Uani 1 1 d . .
O2 O 0.3728(3) 0.5058(3) 0.6956(3) 0.1523(13) Uani 1 1 d . .
C39 C 0.4241(3) 0.5514(4) 0.7760(3) 0.0949(10) Uani 1 1 d . .
C38 C 0.4494(4) 0.6884(4) 0.8095(3) 0.1352(16) Uani 1 1 d . .
H38A H 0.4300 0.7232 0.7536 0.203 Uiso 1 1 calc R U
H38B H 0.5344 0.7072 0.8329 0.203 Uiso 1 1 calc R U
H38C H 0.4003 0.7247 0.8642 0.203 Uiso 1 1 calc R U
C40 C 0.4653(6) 0.4779(6) 0.8437(5) 0.198(3) Uani 1 1 d . .
H40A H 0.4579 0.3896 0.8075 0.297 Uiso 1 1 calc R U
H40B H 0.4161 0.4930 0.9005 0.297 Uiso 1 1 calc R U
H40C H 0.5493 0.5024 0.8681 0.297 Uiso 1 1 calc R U

loop_
_atom_site_aniso_label
_atom_site_aniso_U_11
_atom_site_aniso_U_22
_atom_site_aniso_U_33
_atom_site_aniso_U_23
_atom_site_aniso_U_13
_atom_site_aniso_U_12
C1 0.0326(9) 0.0353(10) 0.0295(9) 0.0129(7) 0.0065(7) 0.0044(7)
C2 0.0428(11) 0.0585(13) 0.0354(10) 0.0194(9) 0.0081(8) 0.0170(9)
C3 0.0378(11) 0.0754(15) 0.0401(11) 0.0242(11) 0.0013(9) 0.0077(10)
C4 0.0422(11) 0.0533(12) 0.0314(10) 0.0150(9) 0.0019(8) -0.0003(9)
C5 0.0570(14) 0.0842(18) 0.0355(11) 0.0217(11) -0.0042(10) 0.0019(12)
C6 0.0747(17) 0.102(2) 0.0275(11) 0.0232(12) 0.0054(11) 0.0007(14)
C7 0.0616(14) 0.0869(18) 0.0331(11) 0.0158(11) 0.0145(10) -0.0012(12)
C8 0.0439(11) 0.0584(13) 0.0323(10) 0.0105(9) 0.0086(8) 0.0016(9)
C9 0.0385(10) 0.0392(10) 0.0275(9) 0.0088(8) 0.0048(7) -0.0018(8)
C10 0.0312(9) 0.0309(9) 0.0267(8) 0.0083(7) 0.0041(7) -0.0023(7)
C11 0.0302(9) 0.0293(9) 0.0293(9) 0.0066(7) 0.0067(7) 0.0004(7)
C12 0.0428(11) 0.0417(11) 0.0336(10) 0.0014(8) 0.0067(8) 0.0102(8)
C13 0.0488(12) 0.0327(10) 0.0480(12) 0.0016(9) 0.0010(9) 0.0112(8)
C14 0.0346(10) 0.0336(10) 0.0439(11) 0.0113(8) 0.0051(8) 0.0039(8)
C15 0.0428(11) 0.0365(11) 0.0637(14) 0.0165(10) 0.0049(10) 0.0117(9)
C16 0.0373(11) 0.0530(14) 0.0695(15) 0.0270(11) -0.0068(10) 0.0069(9)
C17 0.0385(10) 0.0494(13) 0.0479(12) 0.0192(10) -0.0057(9) -0.0055(9)
C18 0.0345(9) 0.0360(10) 0.0383(10) 0.0118(8) 0.0030(8) -0.0020(8)
C19 0.0303(9) 0.0315(9) 0.0334(9) 0.0120(7) 0.0060(7) 0.0007(7)
C20 0.0297(8) 0.0259(9) 0.0282(9) 0.0079(7) 0.0047(7) 0.0008(7)
C21 0.0321(9) 0.0266(9) 0.0265(8) 0.0095(7) 0.0045(7) -0.0001(7)
C22 0.0309(9) 0.0302(9) 0.0282(9) 0.0078(7) 0.0053(7) 0.0046(7)
C23 0.0373(9) 0.0293(9) 0.0296(9) 0.0087(7) 0.0039(7) 0.0018(7)
C24 0.0322(9) 0.0315(9) 0.0272(9) 0.0085(7) 0.0050(7) 0.0034(7)
C25 0.0384(9) 0.0323(10) 0.0291(9) 0.0113(7) 0.0076(7) 0.0032(7)
C26 0.0486(11) 0.0357(10) 0.0383(10) 0.0173(8) -0.0028(8) 0.0000(8)
C27 0.0553(12) 0.0349(11) 0.0437(11) 0.0110(9) -0.0046(9) -0.0045(9)
C28 0.0559(12) 0.0297(10) 0.0441(11) 0.0122(8) 0.0065(9) 0.0030(9)
C29 0.0709(14) 0.0381(11) 0.0445(12) 0.0194(9) -0.0025(10) 0.0095(10)
C30 0.0541(12) 0.0375(11) 0.0341(10) 0.0115(8) -0.0037(9) 0.0028(9)
C31 0.0871(18) 0.0347(12) 0.0695(16) 0.0089(11) -0.0038(14) -0.0070(11)
C32 0.0439(11) 0.0383(11) 0.0298(9) 0.0017(8) 0.0038(8) -0.0009(8)
C33 0.0713(15) 0.0525(13) 0.0344(11) 0.0054(9) -0.0022(10) 0.0040(11)
C34 0.0885(19) 0.0782(19) 0.0316(12) 0.0004(11) -0.0034(12) 0.0034(14)
C35 0.122(3) 0.0636(19) 0.0469(15) -0.0184(13) 0.0015(15) -0.0053(16)
C36 0.199(4) 0.0398(15) 0.0600(18) -0.0058(13) 0.005(2) 0.0015(18)
C37 0.145(3) 0.0390(13) 0.0425(13) 0.0033(10) 0.0023(15) 0.0035(14)
N1 0.0359(8) 0.0332(8) 0.0270(7) 0.0102(6) 0.0060(6) 0.0060(6)
N2 0.0414(8) 0.0301(8) 0.0262(7) 0.0061(6) 0.0032(6) 0.0013(6)
N3 0.0429(9) 0.0328(8) 0.0296(8) 0.0095(6) 0.0034(6) 0.0023(6)
O1 0.0849(11) 0.0310(8) 0.0646(10) 0.0168(7) -0.0056(9) -0.0001(7)
O2 0.0958(19) 0.155(3) 0.164(3) -0.013(2) -0.041(2) 0.0042(17)
C39 0.0493(16) 0.120(3) 0.108(3) 0.022(2) -0.0006(17) -0.0009(17)
C38 0.110(3) 0.133(4) 0.140(4) 0.005(3) 0.005(3) -0.027(3)
C40 0.173(5) 0.255(7) 0.233(7) 0.159(6) 0.065(5) 0.082(5)

loop_
_atom_type_symbol
_atom_type_description
_atom_type_scat_dispersion_real
_atom_type_scat_dispersion_imag
_atom_type_scat_source
C C 0.0033 0.0016 'International Tables Vol C Tables 4.2.6.8 and 6.1.1.4'
H H 0.0000 0.0000 'International Tables Vol C Tables 4.2.6.8 and 6.1.1.4'
N N 0.0061 0.0033 'International Tables Vol C Tables 4.2.6.8 and 6.1.1.4'
O O 0.0106 0.0060 'International Tables Vol C Tables 4.2.6.8 and 6.1.1.4'

loop_
_geom_angle_atom_site_label_1
_geom_angle_atom_site_label_2
_geom_angle_atom_site_label_3
_geom_angle
N1 C1 C10 123.24(15)
N1 C1 C2 116.86(15)
C10 C1 C2 119.86(15)
C1 C2 C3 110.53(17)
C1 C2 H2A 109.5
C3 C2 H2A 109.5
C1 C2 H2B 109.5
C3 C2 H2B 109.5
H2A C2 H2B 108.1
C4 C3 C2 109.53(16)
C4 C3 H3A 109.8
C2 C3 H3A 109.8
C4 C3 H3B 109.8
C2 C3 H3B 109.8
H3A C3 H3B 108.2
C5 C4 C9 119.91(19)
C5 C4 C3 121.63(18)
C9 C4 C3 118.39(16)
C6 C5 C4 120.6(2)
C6 C5 H5 119.7
C4 C5 H5 119.7
C7 C6 C5 119.6(2)
C7 C6 H6 120.2
C5 C6 H6 120.2
C6 C7 C8 120.6(2)
C6 C7 H7 119.7
C8 C7 H7 119.7
C7 C8 C9 120.8(2)
C7 C8 H8 119.6
C9 C8 H8 119.6
C8 C9 C4 118.36(17)
C8 C9 C10 122.68(17)
C4 C9 C10 118.61(16)
C11 C10 C1 117.74(15)
C11 C10 C9 124.84(16)
C1 C10 C9 117.36(15)
C10 C11 C20 119.09(15)
C10 C11 C12 123.31(15)
C20 C11 C12 117.50(15)
C11 C12 C13 109.98(15)
C11 C12 H12A 109.7
C13 C12 H12A 109.7
C11 C12 H12B 109.7
C13 C12 H12B 109.7
H12A C12 H12B 108.2
C14 C13 C12 109.20(16)
C14 C13 H13A 109.8
C12 C13 H13A 109.8
C14 C13 H13B 109.8
C12 C13 H13B 109.8
H13A C13 H13B 108.3
C15 C14 C19 119.61(17)
C15 C14 C13 122.79(18)
C19 C14 C13 117.59(16)
C16 C15 C14 120.95(19)
C16 C15 H15 119.5
C14 C15 H15 119.5
C17 C16 C15 119.69(18)
C17 C16 H16 120.2
C15 C16 H16 120.2
C16 C17 C18 120.12(19)
C16 C17 H17 119.9
C18 C17 H17 119.9
C17 C18 C19 120.76(18)
C17 C18 H18 119.6
C19 C18 H18 119.6
C18 C19 C14 118.71(16)
C18 C19 C20 123.44(16)
C14 C19 C20 117.80(15)
C21 C20 C11 117.80(15)
C21 C20 C19 123.78(15)
C11 C20 C19 118.41(15)
N1 C21 C20 123.06(15)
N1 C21 C22 113.70(14)
C20 C21 C22 123.18(15)
C23 C22 C24 104.63(15)
C23 C22 C21 126.03(15)
C24 C22 C21 129.32(15)
N2 C23 C22 107.87(15)
N2 C23 H23 126.1
C22 C23 H23 126.1
N3 C24 C22 110.91(15)
N3 C24 C25 119.60(15)
C22 C24 C25 129.45(15)
C26 C25 C30 117.42(17)
C26 C25 C24 121.84(15)
C30 C25 C24 120.70(16)
C25 C26 C27 121.82(17)
C25 C26 H26 119.1
C27 C26 H26 119.1
C28 C27 C26 119.81(18)
C28 C27 H27 120.1
C26 C27 H27 120.1
O1 C28 C27 124.99(18)
O1 C28 C29 115.89(17)
C27 C28 C29 119.12(18)
C30 C29 C28 120.57(18)
C30 C29 H29 119.7
C28 C29 H29 119.7
C29 C30 C25 121.21(18)
C29 C30 H30 119.4
C25 C30 H30 119.4
O1 C31 H31A 109.5
O1 C31 H31B 109.5
H31A C31 H31B 109.5
O1 C31 H31C 109.5
H31A C31 H31C 109.5
H31B C31 H31C 109.5
C37 C32 C33 119.87(19)
C37 C32 N2 119.90(18)
C33 C32 N2 120.23(18)
C32 C33 C34 119.7(2)
C32 C33 H33 120.2
C34 C33 H33 120.2
C35 C34 C33 120.5(2)
C35 C34 H34 119.8
C33 C34 H34 119.8
C34 C35 C36 119.7(2)
C34 C35 H35 120.1
C36 C35 H35 120.1
C35 C36 C37 120.8(3)
C35 C36 H36 119.6
C37 C36 H36 119.6
C32 C37 C36 119.5(2)
C32 C37 H37 120.3
C36 C37 H37 120.3
C1 N1 C21 118.48(14)
C23 N2 N3 111.29(13)
C23 N2 C32 128.89(15)
N3 N2 C32 119.82(14)
C24 N3 N2 105.27(13)
C28 O1 C31 117.59(16)
O2 C39 C40 122.9(5)
O2 C39 C38 118.8(4)
C40 C39 C38 118.3(4)
C39 C38 H38A 109.5
C39 C38 H38B 109.5
H38A C38 H38B 109.5
C39 C38 H38C 109.5
H38A C38 H38C 109.5
H38B C38 H38C 109.5
C39 C40 H40A 109.5
C39 C40 H40B 109.5
H40A C40 H40B 109.5
C39 C40 H40C 109.5
H40A C40 H40C 109.5
H40B C40 H40C 109.5

loop_
_geom_bond_atom_site_label_1
_geom_bond_atom_site_label_2
_geom_bond_distance
C1 N1 1.331(2)
C1 C10 1.401(2)
C1 C2 1.496(2)
C2 C3 1.512(3)
C2 H2A 0.9700
C2 H2B 0.9700
C3 C4 1.501(3)
C3 H3A 0.9700
C3 H3B 0.9700
C4 C5 1.385(3)
C4 C9 1.396(3)
C5 C6 1.380(3)
C5 H5 0.9300
C6 C7 1.363(3)
C6 H6 0.9300
C7 C8 1.378(3)
C7 H7 0.9300
C8 C9 1.391(3)
C8 H8 0.9300
C9 C10 1.485(2)
C10 C11 1.396(2)
C11 C20 1.403(2)
C11 C12 1.507(2)
C12 C13 1.517(3)
C12 H12A 0.9700
C12 H12B 0.9700
C13 C14 1.499(3)
C13 H13A 0.9700
C13 H13B 0.9700
C14 C15 1.380(3)
C14 C19 1.399(3)
C15 C16 1.377(3)
C15 H15 0.9300
C16 C17 1.374(3)
C16 H16 0.9300
C17 C18 1.380(3)
C17 H17 0.9300
C18 C19 1.388(2)
C18 H18 0.9300
C19 C20 1.485(2)
C20 C21 1.396(2)
C21 N1 1.340(2)
C21 C22 1.481(2)
C22 C23 1.361(2)
C22 C24 1.417(2)
C23 N2 1.351(2)
C23 H23 0.9300
C24 N3 1.329(2)
C24 C25 1.468(2)
C25 C26 1.380(2)
C25 C30 1.387(2)
C26 C27 1.383(3)
C26 H26 0.9300
C27 C28 1.373(3)
C27 H27 0.9300
C28 O1 1.367(2)
C28 C29 1.382(3)
C29 C30 1.371(3)
C29 H29 0.9300
C30 H30 0.9300
C31 O1 1.432(3)
C31 H31A 0.9600
C31 H31B 0.9600
C31 H31C 0.9600
C32 C37 1.367(3)
C32 C33 1.372(3)
C32 N2 1.417(2)
C33 C34 1.382(3)
C33 H33 0.9300
C34 C35 1.356(4)
C34 H34 0.9300
C35 C36 1.359(4)
C35 H35 0.9300
C36 C37 1.380(3)
C36 H36 0.9300
C37 H37 0.9300
N2 N3 1.358(2)
O2 C39 1.167(4)
C39 C40 1.448(6)
C39 C38 1.461(5)
C38 H38A 0.9600
C38 H38B 0.9600
C38 H38C 0.9600
C40 H40A 0.9600
C40 H40B 0.9600
C40 H40C 0.9600

loop_
_geom_torsion_atom_site_label_1
_geom_torsion_atom_site_label_2
_geom_torsion_atom_site_label_3
_geom_torsion_atom_site_label_4
_geom_torsion
N1 C1 C2 C3 146.62(17)
C10 C1 C2 C3 -31.2(2)
C1 C2 C3 C4 55.0(2)
C2 C3 C4 C5 135.6(2)
C2 C3 C4 C9 -41.4(3)
C9 C4 C5 C6 1.3(4)
C3 C4 C5 C6 -175.8(2)
C4 C5 C6 C7 0.8(4)
C5 C6 C7 C8 -1.4(4)
C6 C7 C8 C9 -0.1(4)
C7 C8 C9 C4 2.2(3)
C7 C8 C9 C10 175.3(2)
C5 C4 C9 C8 -2.7(3)
C3 C4 C9 C8 174.41(19)
C5 C4 C9 C10 -176.13(19)
C3 C4 C9 C10 1.0(3)
N1 C1 C10 C11 -4.3(3)
C2 C1 C10 C11 173.31(16)
N1 C1 C10 C9 172.87(16)
C2 C1 C10 C9 -9.5(2)
C8 C9 C10 C11 29.9(3)
C4 C9 C10 C11 -156.96(17)
C8 C9 C10 C1 -147.07(19)
C4 C9 C10 C1 26.0(2)
C1 C10 C11 C20 8.8(2)
C9 C10 C11 C20 -168.16(15)
C1 C10 C11 C12 -167.55(16)
C9 C10 C11 C12 15.5(3)
C10 C11 C12 C13 143.05(17)
C20 C11 C12 C13 -33.4(2)
C11 C12 C13 C14 58.6(2)
C12 C13 C14 C15 137.46(19)
C12 C13 C14 C19 -41.7(2)
C19 C14 C15 C16 0.9(3)
C13 C14 C15 C16 -178.2(2)
C14 C15 C16 C17 1.9(3)
C15 C16 C17 C18 -1.5(3)
C16 C17 C18 C19 -1.6(3)
C17 C18 C19 C14 4.2(3)
C17 C18 C19 C20 -178.42(17)
C15 C14 C19 C18 -3.9(3)
C13 C14 C19 C18 175.28(17)
C15 C14 C19 C20 178.64(17)
C13 C14 C19 C20 -2.2(2)
C10 C11 C20 C21 -7.6(2)
C12 C11 C20 C21 168.96(16)
C10 C11 C20 C19 172.59(14)
C12 C11 C20 C19 -10.8(2)
C18 C19 C20 C21 33.4(2)
C14 C19 C20 C21 -149.24(17)
C18 C19 C20 C11 -146.84(17)
C14 C19 C20 C11 30.5(2)
C11 C20 C21 N1 1.7(2)
C19 C20 C21 N1 -178.49(15)
C11 C20 C21 C22 -175.19(15)
C19 C20 C21 C22 4.6(2)
N1 C21 C22 C23 58.6(2)
C20 C21 C22 C23 -124.16(19)
N1 C21 C22 C24 -123.06(19)
C20 C21 C22 C24 54.1(3)
C24 C22 C23 N2 -1.81(19)
C21 C22 C23 N2 176.83(15)
C23 C22 C24 N3 1.39(19)
C21 C22 C24 N3 -177.18(16)
C23 C22 C24 C25 -176.21(17)
C21 C22 C24 C25 5.2(3)
N3 C24 C25 C26 -145.25(18)
C22 C24 C25 C26 32.2(3)
N3 C24 C25 C30 32.4(2)
C22 C24 C25 C30 -150.19(19)
C30 C25 C26 C27 -1.2(3)
C24 C25 C26 C27 176.54(18)
C25 C26 C27 C28 -0.7(3)
C26 C27 C28 O1 -178.39(19)
C26 C27 C28 C29 2.1(3)
O1 C28 C29 C30 178.83(19)
C27 C28 C29 C30 -1.6(3)
C28 C29 C30 C25 -0.3(3)
C26 C25 C30 C29 1.7(3)
C24 C25 C30 C29 -176.08(18)
C37 C32 C33 C34 1.0(4)
N2 C32 C33 C34 -179.0(2)
C32 C33 C34 C35 0.4(4)
C33 C34 C35 C36 -1.2(5)
C34 C35 C36 C37 0.6(6)
C33 C32 C37 C36 -1.5(4)
N2 C32 C37 C36 178.5(3)
C35 C36 C37 C32 0.7(6)
C10 C1 N1 C21 -1.5(3)
C2 C1 N1 C21 -179.24(15)
C20 C21 N1 C1 2.8(2)
C22 C21 N1 C1 -179.95(14)
C22 C23 N2 N3 1.69(19)
C22 C23 N2 C32 -179.38(17)
C37 C32 N2 C23 -10.5(3)
C33 C32 N2 C23 169.54(19)
C37 C32 N2 N3 168.4(2)
C33 C32 N2 N3 -11.6(3)
C22 C24 N3 N2 -0.40(18)
C25 C24 N3 N2 177.48(14)
C23 N2 N3 C24 -0.79(18)
C32 N2 N3 C24 -179.82(15)
C27 C28 O1 C31 4.5(3)
C29 C28 O1 C31 -176.0(2)
